data_4330538
loop_
_publ_author_name
'Shae Anne Vaughn'
'Bryan C. Chakoumakos'
'Radu Custelcean'
'Joanne O. Ramey'
'Mark D. Smith'
'Lynn A. Boatner'
'Hans-Conrad zur Loye'

_publ_contact_author 'Bryan C. Chakoumakos'
_publ_contact_author_email kou@ornl.gov
_publ_section_title
;
 New Family of Cerium Halide Based Materials: CeX3.ROH Compounds
 Containing Planes, Chains, and Tetradecanuclear Rings
;
_journal_name_full 'Inorganic Chemistry'
_journal_page_first 10503
_journal_page_last 10511
_journal_paper_doi 10.1021/ic3003349
_journal_volume 51
_journal_year 2012
_chemical_formula_moiety 'C54 H126 Ce7 Cl21 O20'
_chemical_formula_sum 'C54 H126 Ce7 Cl21 O20'
_chemical_formula_weight 2820.84
_chemical_name_common (CeCl3)7(PrOH)18(H2O)2
_chemical_name_systematic
;
 ?
;
_space_group_IT_number 2
_symmetry_cell_setting triclinic
_symmetry_space_group_name_Hall '-P 1'
_symmetry_space_group_name_H-M 'P -1'
_atom_sites_solution_hydrogens geom
_atom_sites_solution_primary direct
_atom_sites_solution_secondary difmap
_audit_creation_method SHELXL-97
_cell_angle_alpha 104.428(2)
_cell_angle_beta 104.554(2)
_cell_angle_gamma 97.692(2)
_cell_formula_units_Z 2
_cell_length_a 13.6787(15)
_cell_length_b 20.156(2)
_cell_length_c 21.192(2)
_cell_measurement_temperature 173(2)
_cell_volume 5355.3(9)
_computing_structure_refinement 'SHELXL-97 (Sheldrick, 1997)'
_computing_structure_solution 'SHELXS-97 (Sheldrick, 1990)'
_diffrn_ambient_temperature 173(2)
_diffrn_measured_fraction_theta_full 0.991
_diffrn_measured_fraction_theta_max 0.991
_diffrn_measurement_device_type 'Bruker PLATFORM three-circle diffractometer'
_diffrn_measurement_method '4K APEX CCD detector'
_diffrn_radiation_monochromator graphite
_diffrn_radiation_source 'fine-focus sealed tube'
_diffrn_radiation_type MoK\a
_diffrn_radiation_wavelength 0.71073
_diffrn_reflns_av_R_equivalents 0.0485
_diffrn_reflns_av_sigmaI/netI 0.0636
_diffrn_reflns_limit_h_max 18
_diffrn_reflns_limit_h_min -18
_diffrn_reflns_limit_k_max 26
_diffrn_reflns_limit_k_min -26
_diffrn_reflns_limit_l_max 28
_diffrn_reflns_limit_l_min -28
_diffrn_reflns_number 66733
_diffrn_reflns_theta_full 28.33
_diffrn_reflns_theta_max 28.33
_diffrn_reflns_theta_min 1.92
_exptl_absorpt_coefficient_mu 3.484
_exptl_absorpt_correction_T_max 0.7220
_exptl_absorpt_correction_T_min 0.5282
_exptl_absorpt_correction_type multi-scan
_exptl_absorpt_process_details SADABS
_exptl_crystal_colour colorless
_exptl_crystal_density_diffrn 1.749
_exptl_crystal_description plate
_exptl_crystal_F_000 2746
_exptl_crystal_size_max 0.21
_exptl_crystal_size_mid 0.20
_exptl_crystal_size_min 0.10
_refine_diff_density_max 3.796
_refine_diff_density_min -1.829
_refine_diff_density_rms 0.272
_refine_ls_extinction_method none
_refine_ls_goodness_of_fit_ref 1.052
_refine_ls_hydrogen_treatment constr
_refine_ls_matrix_type full
_refine_ls_number_parameters 855
_refine_ls_number_reflns 26487
_refine_ls_number_restraints 3
_refine_ls_restrained_S_all 1.053
_refine_ls_R_factor_all 0.0922
_refine_ls_R_factor_gt 0.0600
_refine_ls_shift/su_max 0.002
_refine_ls_shift/su_mean 0.000
_refine_ls_structure_factor_coef Fsqd
_refine_ls_weighting_details 'calc w=1/[\s^2^(Fo^2^)+(0.0891P)^2^+23.7133P] where P=(Fo^2^+2Fc^2^)/3'
_refine_ls_weighting_scheme calc
_refine_ls_wR_factor_gt 0.1510
_refine_ls_wR_factor_ref 0.1754
_reflns_number_gt 18290
_reflns_number_total 26487
_reflns_threshold_expression >2sigma(I)
_cod_data_source_file ic3003349_si_002_3.cif
_cod_data_source_block 3
_cod_original_cell_volume 5355.3(10)
_cod_database_code 4330538

loop_
_symmetry_equiv_pos_as_xyz
'x, y, z'
'-x, -y, -z'

loop_
_atom_site_label
_atom_site_type_symbol
_atom_site_fract_x
_atom_site_fract_y
_atom_site_fract_z
_atom_site_U_iso_or_equiv
_atom_site_adp_type
_atom_site_occupancy
_atom_site_symmetry_multiplicity
_atom_site_calc_flag
_atom_site_refinement_flags
Ce1 Ce 0.70815(4) 0.68381(2) 0.39823(2) 0.03088(12) Uani 1 1 d .
Cl1 Cl 0.6160(4) 0.57017(17) 0.43126(15) 0.0673(17) Uani 0.612(16) 1 d P
O1A O 0.6160(4) 0.57017(17) 0.43126(15) 0.0673(17) Uani 0.388(16) 1 d P
O1 O 0.8434(5) 0.6304(4) 0.3581(3) 0.0414(15) Uani 1 1 d .
C1 C 0.9538(14) 0.6409(12) 0.3814(8) 0.120(7) Uani 1 1 d .
H1A H 0.9808 0.6681 0.3541 0.145 Uiso 1 1 calc R
H1B H 0.9761 0.6719 0.4289 0.145 Uiso 1 1 calc R
Ce2 Ce 0.63468(3) 0.63266(2) 0.153659(19) 0.02374(10) Uani 1 1 d .
Cl2 Cl 0.8673(2) 0.69395(13) 0.52067(10) 0.0503(6) Uani 1 1 d .
O2 O 0.5395(5) 0.7084(4) 0.3449(3) 0.0423(15) Uani 1 1 d .
C2 C 1.0031(18) 0.5893(15) 0.3812(12) 0.155(11) Uani 1 1 d .
H2A H 1.0783 0.6081 0.4020 0.187 Uiso 1 1 calc R
H2B H 0.9910 0.5599 0.3339 0.187 Uiso 1 1 calc R
Ce3 Ce 0.49165(4) 0.42561(2) 0.19391(2) 0.02853(11) Uani 1 1 d .
Cl3 Cl 0.64298(18) 0.75291(12) 0.51235(10) 0.0405(5) Uani 1 1 d .
O3 O 0.5060(5) 0.6289(3) 0.0444(3) 0.0330(13) Uani 1 1 d .
C3 C 0.962(3) 0.5450(19) 0.423(2) 0.240(17) Uiso 1 1 d .
H3A H 0.9973 0.5059 0.4236 0.360 Uiso 1 1 calc R
H3B H 0.8874 0.5267 0.4021 0.360 Uiso 1 1 calc R
H3C H 0.9748 0.5745 0.4700 0.360 Uiso 1 1 calc R
Ce4 Ce 0.30022(4) 0.22626(2) 0.11925(2) 0.02809(11) Uani 1 1 d .
Cl4 Cl 0.82360(19) 0.82569(11) 0.45011(9) 0.0434(6) Uani 1 1 d .
O4 O 0.7040(5) 0.5878(3) 0.0545(3) 0.0356(14) Uani 1 1 d .
C4 C 0.4418(15) 0.6981(11) 0.3581(10) 0.113(6) Uiso 1 1 d .
H4A H 0.4048 0.6494 0.3323 0.135 Uiso 1 1 calc R
H4B H 0.4553 0.7020 0.4072 0.135 Uiso 1 1 calc R
Ce5 Ce 0.06147(3) 0.03918(2) 0.118780(19) 0.02461(10) Uani 1 1 d .
Cl5 Cl 0.72838(17) 0.73487(10) 0.28411(9) 0.0340(5) Uani 1 1 d .
O5 O 0.6789(5) 0.4332(3) 0.1980(3) 0.0413(15) Uani 1 1 d .
C5 C 0.375(2) 0.7428(15) 0.3426(15) 0.162(10) Uiso 1 1 d .
H5A H 0.3654 0.7379 0.2937 0.195 Uiso 1 1 calc R
H5B H 0.3075 0.7193 0.3446 0.195 Uiso 1 1 calc R
Ce6 Ce -0.04049(4) -0.05294(2) 0.28210(2) 0.02616(11) Uani 1 1 d .
Cl6 Cl 0.45323(18) 0.66294(12) 0.18501(10) 0.0385(5) Uani 1 1 d .
O6 O 0.3724(5) 0.5091(3) 0.1959(3) 0.0431(15) Uani 1 1 d .
C6 C 0.379(3) 0.8042(17) 0.3676(17) 0.216(15) Uiso 1 1 d .
H6A H 0.3321 0.8215 0.3353 0.324 Uiso 1 1 calc R
H6B H 0.4499 0.8303 0.3782 0.324 Uiso 1 1 calc R
H6C H 0.3590 0.8108 0.4096 0.324 Uiso 1 1 calc R
Ce7 Ce 0.15108(4) 0.17071(2) 0.41003(2) 0.02983(12) Uani 1 1 d .
Cl7 Cl 0.81020(16) 0.57810(11) 0.20212(10) 0.0330(4) Uani 1 1 d .
O7 O 0.3430(5) 0.1866(3) 0.0098(3) 0.0390(15) Uani 1 1 d .
C7 C 0.4672(7) 0.6861(5) 0.0245(4) 0.038(2) Uani 1 1 d .
H7A H 0.5005 0.6985 -0.0086 0.046 Uiso 1 1 calc R
H7B H 0.4857 0.7276 0.0652 0.046 Uiso 1 1 calc R
Cl8 Cl 0.71690(17) 0.75085(10) 0.12160(9) 0.0339(5) Uani 1 1 d .
O8 O 0.3840(6) 0.2009(4) 0.2283(4) 0.056(2) Uani 1 1 d .
C8 C 0.3534(8) 0.6681(5) -0.0066(6) 0.051(3) Uani 1 1 d .
H8A H 0.3195 0.6578 0.0270 0.061 Uiso 1 1 calc R
H8B H 0.3342 0.6257 -0.0464 0.061 Uiso 1 1 calc R
Cl9 Cl 0.52675(15) 0.48943(9) 0.09318(9) 0.0285(4) Uani 1 1 d .
O9 O 0.1381(5) 0.2105(3) 0.0285(3) 0.0403(15) Uani 1 1 d .
C9 C 0.3163(16) 0.7297(9) -0.0295(11) 0.119(7) Uani 1 1 d .
H9A H 0.2411 0.7175 -0.0498 0.179 Uiso 1 1 calc R
H9B H 0.3493 0.7393 -0.0632 0.179 Uiso 1 1 calc R
H9C H 0.3349 0.7715 0.0101 0.179 Uiso 1 1 calc R
Cl10 Cl 0.60584(16) 0.57023(9) 0.26770(9) 0.0288(4) Uani 1 1 d .
O10 O 0.1900(5) -0.0235(3) 0.1729(3) 0.0363(14) Uani 1 1 d .
C10 C 0.7335(7) 0.5232(5) 0.0289(4) 0.038(2) Uani 1 1 d .
H10A H 0.6887 0.4994 -0.0183 0.045 Uiso 1 1 calc R
H10B H 0.7230 0.4922 0.0573 0.045 Uiso 1 1 calc R
Cl11 Cl 0.32911(17) 0.34827(10) 0.06959(9) 0.0334(4) Uani 1 1 d .
O11 O -0.0972(5) 0.0761(3) 0.1357(3) 0.0341(13) Uani 1 1 d .
C11 C 0.8432(9) 0.5345(6) 0.0292(7) 0.061(3) Uani 1 1 d .
H11A H 0.8884 0.5625 0.0751 0.073 Uiso 1 1 calc R
H11B H 0.8529 0.5602 -0.0037 0.073 Uiso 1 1 calc R
Cl12 Cl 0.51888(18) 0.28527(11) 0.16092(12) 0.0401(5) Uani 1 1 d .
O12 O -0.0744(5) -0.1815(3) 0.2297(3) 0.0401(15) Uani 1 1 d .
C12 C 0.8713(14) 0.4620(9) 0.0090(11) 0.115(7) Uani 1 1 d .
H12A H 0.9437 0.4682 0.0090 0.172 Uiso 1 1 calc R
H12B H 0.8266 0.4349 -0.0368 0.172 Uiso 1 1 calc R
H12C H 0.8616 0.4370 0.0418 0.172 Uiso 1 1 calc R
Cl13 Cl 0.3227(2) 0.35076(11) 0.22537(10) 0.0439(6) Uani 1 1 d .
O13 O -0.2089(6) -0.1081(4) 0.2896(5) 0.074(3) Uani 1 1 d .
C13 C 0.7580(10) 0.4024(7) 0.2313(9) 0.087(5) Uani 1 1 d .
H13A H 0.7259 0.3554 0.2313 0.104 Uiso 1 1 calc R
H13B H 0.7884 0.4315 0.2794 0.104 Uiso 1 1 calc R
Cl14 Cl 0.24148(17) 0.07741(10) 0.07814(10) 0.0337(4) Uani 1 1 d .
O14 O -0.0096(5) -0.1121(3) 0.3778(3) 0.0398(15) Uani 1 1 d .
C14 C 0.8440(13) 0.3955(11) 0.1978(9) 0.103(6) Uani 1 1 d .
H14A H 0.8116 0.3763 0.1479 0.124 Uiso 1 1 calc R
H14B H 0.8845 0.4432 0.2066 0.124 Uiso 1 1 calc R
Cl15 Cl 0.13130(17) 0.18898(10) 0.17316(9) 0.0327(4) Uani 1 1 d .
O15 O 0.2601(5) 0.0813(3) 0.4050(3) 0.0415(15) Uani 1 1 d .
C15 C 0.913(2) 0.3542(15) 0.2178(15) 0.182(11) Uiso 1 1 d .
H15A H 0.9636 0.3537 0.1924 0.273 Uiso 1 1 calc R
H15B H 0.8746 0.3063 0.2082 0.273 Uiso 1 1 calc R
H15C H 0.9483 0.3735 0.2668 0.273 Uiso 1 1 calc R
Cl16 Cl 0.03414(16) -0.07743(10) 0.00075(8) 0.0304(4) Uani 1 1 d .
O16 O -0.0283(6) 0.1793(3) 0.3529(4) 0.0515(18) Uani 1 1 d .
C16 C 0.2617(9) 0.4970(7) 0.1689(7) 0.063(3) Uani 1 1 d .
H16A H 0.2327 0.4460 0.1527 0.075 Uiso 1 1 calc R
H16B H 0.2441 0.5156 0.1293 0.075 Uiso 1 1 calc R
Cl17 Cl -0.06015(17) -0.07383(10) 0.14095(9) 0.0330(5) Uani 1 1 d .
O17 O 0.4774(9) 0.3164(6) 0.3536(5) 0.105(4) Uani 1 1 d .
C17 C 0.2137(11) 0.5320(10) 0.2222(9) 0.098(5) Uani 1 1 d .
H17A H 0.2404 0.5200 0.2649 0.117 Uiso 1 1 calc R
H17B H 0.2319 0.5835 0.2322 0.117 Uiso 1 1 calc R
Cl18 Cl 0.09301(15) 0.07531(9) 0.26878(8) 0.0273(4) Uani 1 1 d .
O18 O 0.3337(10) 0.3687(5) 0.4049(6) 0.109(4) Uani 1 1 d .
C18 C 0.0973(16) 0.5068(12) 0.1951(15) 0.169(12) Uani 1 1 d .
H18A H 0.0657 0.5288 0.2294 0.254 Uiso 1 1 calc R
H18B H 0.0798 0.4558 0.1852 0.254 Uiso 1 1 calc R
H18C H 0.0712 0.5196 0.1532 0.254 Uiso 1 1 calc R
Cl19 Cl -0.17407(16) 0.03879(11) 0.25104(10) 0.0351(4) Uani 1 1 d .
O19 O 0.5726(7) 0.4292(3) 0.3215(3) 0.106(3) Uani 0.612(16) 1 d P
Cl22 Cl 0.5726(7) 0.4292(3) 0.3215(3) 0.106(3) Uani 0.388(16) 1 d P
C19 C 0.4046(10) 0.1390(6) -0.0099(6) 0.061(3) Uani 1 1 d .
H19A H 0.4233 0.1153 0.0258 0.073 Uiso 1 1 calc R
H19B H 0.4695 0.1659 -0.0115 0.073 Uiso 1 1 calc R
Cl20 Cl 0.16476(16) -0.07016(11) 0.30242(10) 0.0327(4) Uani 1 1 d .
O20 O 0.2003(7) 0.2384(4) 0.3359(3) 0.068(3) Uani 1 1 d .
C20 C 0.3580(12) 0.0863(7) -0.0743(6) 0.073(4) Uani 1 1 d .
H20A H 0.3329 0.1094 -0.1096 0.087 Uiso 1 1 calc R
H20B H 0.2975 0.0556 -0.0715 0.087 Uiso 1 1 calc R
Cl21 Cl 0.01243(18) 0.05162(10) 0.40801(9) 0.0357(5) Uani 1 1 d .
C21 C 0.4339(11) 0.0405(7) -0.0966(7) 0.075(4) Uani 1 1 d .
H21A H 0.3981 0.0055 -0.1407 0.113 Uiso 1 1 calc R
H21B H 0.4580 0.0167 -0.0623 0.113 Uiso 1 1 calc R
H21C H 0.4932 0.0704 -0.1006 0.113 Uiso 1 1 calc R
C22 C 0.3904(10) 0.1399(7) 0.2518(6) 0.074(4) Uani 1 1 d .
H22A H 0.3237 0.1057 0.2310 0.089 Uiso 1 1 calc R
H22B H 0.4048 0.1536 0.3020 0.089 Uiso 1 1 calc R
C23 C 0.4822(15) 0.1042(10) 0.2307(13) 0.153(11) Uani 1 1 d .
H23A H 0.4759 0.0579 0.2392 0.184 Uiso 1 1 calc R
H23B H 0.4696 0.0956 0.1810 0.184 Uiso 1 1 calc R
C24 C 0.578(2) 0.1389(14) 0.2616(13) 0.162(10) Uani 1 1 d .
H24A H 0.6256 0.1116 0.2446 0.244 Uiso 1 1 calc R
H24B H 0.5936 0.1467 0.3109 0.244 Uiso 1 1 calc R
H24C H 0.5875 0.1841 0.2521 0.244 Uiso 1 1 calc R
C25 C 0.0844(8) 0.2470(5) -0.0155(5) 0.042(2) Uani 1 1 d .
H25A H 0.1363 0.2826 -0.0211 0.050 Uiso 1 1 calc R
H25B H 0.0498 0.2130 -0.0611 0.050 Uiso 1 1 calc R
C26 C 0.010(2) 0.2806(14) 0.0069(11) 0.156(10) Uani 1 1 d D
H26A H -0.0534 0.2436 -0.0090 0.187 Uiso 1 1 calc R
H26B H -0.0035 0.3133 -0.0206 0.187 Uiso 1 1 calc R
C27 C 0.015(3) 0.3191(19) 0.0748(14) 0.258(18) Uiso 1 1 d D
H27A H -0.0503 0.3348 0.0740 0.387 Uiso 1 1 calc R
H27B H 0.0721 0.3600 0.0920 0.387 Uiso 1 1 calc R
H27C H 0.0253 0.2890 0.1047 0.387 Uiso 1 1 calc R
C28 C 0.2411(17) -0.0758(11) 0.1441(8) 0.126(8) Uani 1 1 d .
H28A H 0.1853 -0.1150 0.1120 0.151 Uiso 1 1 calc R
H28B H 0.2764 -0.0554 0.1157 0.151 Uiso 1 1 calc R
C29 C 0.304(2) -0.1033(16) 0.1759(15) 0.178(11) Uiso 1 1 d .
H29A H 0.2791 -0.1114 0.2138 0.214 Uiso 1 1 calc R
H29B H 0.3694 -0.0675 0.1971 0.214 Uiso 1 1 calc R
C30 C 0.333(2) -0.1707(11) 0.1429(11) 0.151(10) Uani 1 1 d .
H30A H 0.3781 -0.1859 0.1782 0.227 Uiso 1 1 calc R
H30B H 0.3702 -0.1626 0.1105 0.227 Uiso 1 1 calc R
H30C H 0.2706 -0.2071 0.1188 0.227 Uiso 1 1 calc R
C31 C -0.1319(9) 0.1409(6) 0.1379(5) 0.054(3) Uani 1 1 d .
H31A H -0.1026 0.1635 0.1084 0.064 Uiso 1 1 calc R
H31B H -0.1039 0.1725 0.1852 0.064 Uiso 1 1 calc R
C32 C -0.2438(12) 0.1338(9) 0.1165(8) 0.088(5) Uani 1 1 d .
H32A H -0.2604 0.1809 0.1262 0.106 Uiso 1 1 calc R
H32B H -0.2746 0.1078 0.1432 0.106 Uiso 1 1 calc R
C33 C -0.2900(14) 0.0964(10) 0.0428(10) 0.104(5) Uani 1 1 d .
H33A H -0.3650 0.0926 0.0303 0.156 Uiso 1 1 calc R
H33B H -0.2747 0.0494 0.0331 0.156 Uiso 1 1 calc R
H33C H -0.2608 0.1225 0.0161 0.156 Uiso 1 1 calc R
C34 C -0.0200(7) -0.2345(5) 0.2431(4) 0.039(2) Uani 1 1 d .
H34A H -0.0657 -0.2704 0.2530 0.047 Uiso 1 1 calc R
H34B H 0.0405 -0.2134 0.2841 0.047 Uiso 1 1 calc R
C35 C 0.0158(11) -0.2690(7) 0.1840(6) 0.067(3) Uani 1 1 d .
H35A H -0.0455 -0.2953 0.1451 0.080 Uiso 1 1 calc R
H35B H 0.0526 -0.2321 0.1699 0.080 Uiso 1 1 calc R
C36 C 0.0828(14) -0.3160(10) 0.1979(9) 0.113(7) Uani 1 1 d .
H36A H 0.1028 -0.3362 0.1571 0.169 Uiso 1 1 calc R
H36B H 0.0466 -0.3537 0.2105 0.169 Uiso 1 1 calc R
H36C H 0.1448 -0.2903 0.2356 0.169 Uiso 1 1 calc R
C37 C -0.2675(16) -0.0697(12) 0.3377(11) 0.133(7) Uiso 1 1 d D
H37A H -0.2425 -0.0183 0.3563 0.160 Uiso 1 1 calc R
H37B H -0.2778 -0.0916 0.3731 0.160 Uiso 1 1 calc R
C38 C -0.358(2) -0.0953(19) 0.2684(14) 0.226(15) Uiso 1 1 d D
H38A H -0.3663 -0.0625 0.2405 0.271 Uiso 1 1 calc R
H38B H -0.3699 -0.1449 0.2412 0.271 Uiso 1 1 calc R
C39 C -0.399(3) -0.082(2) 0.327(2) 0.30(2) Uiso 1 1 d D
H39A H -0.4743 -0.0861 0.3114 0.446 Uiso 1 1 calc R
H39B H -0.3671 -0.0341 0.3577 0.446 Uiso 1 1 calc R
H39C H -0.3837 -0.1157 0.3525 0.446 Uiso 1 1 calc R
C40 C 0.0783(9) -0.0944(5) 0.4385(5) 0.049(3) Uani 1 1 d .
H40A H 0.0583 -0.0693 0.4782 0.059 Uiso 1 1 calc R
H40B H 0.1348 -0.0620 0.4333 0.059 Uiso 1 1 calc R
C41 C 0.1169(13) -0.1550(8) 0.4524(8) 0.086(4) Uani 1 1 d .
H41A H 0.1341 -0.1817 0.4121 0.103 Uiso 1 1 calc R
H41B H 0.0623 -0.1862 0.4607 0.103 Uiso 1 1 calc R
C42 C 0.2128(16) -0.1323(11) 0.5145(10) 0.124(7) Uani 1 1 d .
H42A H 0.2374 -0.1738 0.5226 0.186 Uiso 1 1 calc R
H42B H 0.1954 -0.1068 0.5546 0.186 Uiso 1 1 calc R
H42C H 0.2671 -0.1018 0.5060 0.186 Uiso 1 1 calc R
C43 C 0.3353(11) 0.0674(6) 0.4596(6) 0.070(4) Uani 1 1 d .
H43A H 0.3121 0.0197 0.4622 0.084 Uiso 1 1 calc R
H43B H 0.3414 0.1014 0.5037 0.084 Uiso 1 1 calc R
C44 C 0.4431(18) 0.0735(14) 0.4455(9) 0.170(14) Uani 1 1 d .
H44A H 0.4643 0.1214 0.4427 0.204 Uiso 1 1 calc R
H44B H 0.4944 0.0682 0.4852 0.204 Uiso 1 1 calc R
C45 C 0.448(2) 0.0255(17) 0.3866(18) 0.208(15) Uani 1 1 d .
H45A H 0.5178 0.0339 0.3827 0.312 Uiso 1 1 calc R
H45B H 0.3989 0.0310 0.3466 0.312 Uiso 1 1 calc R
H45C H 0.4294 -0.0222 0.3893 0.312 Uiso 1 1 calc R
C46 C -0.0761(12) 0.2345(7) 0.3384(7) 0.083(4) Uani 1 1 d .
H46A H -0.1190 0.2193 0.2901 0.100 Uiso 1 1 calc R
H46B H -0.0222 0.2757 0.3451 0.100 Uiso 1 1 calc R
C47 C -0.1432(17) 0.2551(12) 0.3838(11) 0.127(8) Uani 1 1 d .
H47A H -0.1048 0.2611 0.4319 0.152 Uiso 1 1 calc R
H47B H -0.2058 0.2177 0.3705 0.152 Uiso 1 1 calc R
C48 C -0.175(2) 0.3247(18) 0.3768(16) 0.215(15) Uani 1 1 d .
H48A H -0.2183 0.3381 0.4063 0.322 Uiso 1 1 calc R
H48B H -0.2137 0.3183 0.3293 0.322 Uiso 1 1 calc R
H48C H -0.1128 0.3617 0.3904 0.322 Uiso 1 1 calc R
C49 C 0.5548(14) 0.2987(9) 0.4028(7) 0.096(5) Uani 1 1 d .
H49A H 0.5235 0.2566 0.4126 0.115 Uiso 1 1 calc R
H49B H 0.6106 0.2867 0.3828 0.115 Uiso 1 1 calc R
C50 C 0.5983(14) 0.3534(10) 0.4648(7) 0.102(6) Uani 1 1 d .
H50A H 0.5440 0.3625 0.4872 0.123 Uiso 1 1 calc R
H50B H 0.6244 0.3967 0.4549 0.123 Uiso 1 1 calc R
C51 C 0.6878(18) 0.3350(15) 0.5139(12) 0.167(10) Uani 1 1 d .
H51A H 0.7161 0.3740 0.5560 0.250 Uiso 1 1 calc R
H51B H 0.7421 0.3265 0.4921 0.250 Uiso 1 1 calc R
H51C H 0.6618 0.2927 0.5247 0.250 Uiso 1 1 calc R
C52 C 0.3320(16) 0.4439(11) 0.3990(11) 0.126(7) Uiso 1 1 d .
H52A H 0.3923 0.4771 0.4344 0.151 Uiso 1 1 calc R
H52B H 0.3383 0.4454 0.3539 0.151 Uiso 1 1 calc R
C53 C 0.2440(19) 0.4645(13) 0.4068(13) 0.148(9) Uiso 1 1 d .
H53A H 0.2465 0.5129 0.4038 0.178 Uiso 1 1 calc R
H53B H 0.2377 0.4639 0.4522 0.178 Uiso 1 1 calc R
C54 C 0.148(3) 0.4136(19) 0.349(2) 0.256(18) Uiso 1 1 d .
H54A H 0.0848 0.4285 0.3550 0.384 Uiso 1 1 calc R
H54B H 0.1457 0.3658 0.3527 0.384 Uiso 1 1 calc R
H54C H 0.1545 0.4148 0.3046 0.384 Uiso 1 1 calc R

loop_
_atom_site_aniso_label
_atom_site_aniso_U_11
_atom_site_aniso_U_22
_atom_site_aniso_U_33
_atom_site_aniso_U_23
_atom_site_aniso_U_13
_atom_site_aniso_U_12
Ce1 0.0493(3) 0.0247(2) 0.01192(18) 0.00203(16) 0.00526(17) -0.0009(2)
Cl1 0.131(4) 0.0368(19) 0.0182(15) 0.0007(12) 0.0196(17) -0.018(2)
O1A 0.131(4) 0.0368(19) 0.0182(15) 0.0007(12) 0.0196(17) -0.018(2)
O1 0.043(4) 0.052(4) 0.022(3) 0.007(3) 0.004(3) 0.008(3)
C1 0.094(13) 0.19(2) 0.058(9) 0.003(11) 0.008(9) 0.038(14)
Ce2 0.0366(2) 0.0179(2) 0.01204(17) 0.00359(14) 0.00501(16) -0.00405(16)
Cl2 0.0812(18) 0.0388(12) 0.0197(9) 0.0010(8) -0.0002(10) 0.0192(12)
O2 0.049(4) 0.054(4) 0.019(3) 0.001(3) 0.014(3) 0.008(3)
C2 0.138(19) 0.23(3) 0.123(17) 0.051(18) 0.037(15) 0.13(2)
Ce3 0.0418(3) 0.0196(2) 0.01790(19) 0.00301(16) 0.00775(17) -0.00773(18)
Cl3 0.0516(13) 0.0375(11) 0.0209(9) -0.0014(8) 0.0115(8) -0.0116(10)
O3 0.049(4) 0.030(3) 0.018(3) 0.009(2) 0.005(2) 0.007(3)
Ce4 0.0423(3) 0.0203(2) 0.01585(19) 0.00486(15) 0.00732(17) -0.00926(18)
Cl4 0.0665(15) 0.0361(11) 0.0141(8) 0.0036(8) 0.0071(9) -0.0181(10)
O4 0.057(4) 0.032(3) 0.024(3) 0.013(2) 0.018(3) 0.006(3)
Ce5 0.0372(2) 0.0206(2) 0.01131(17) 0.00377(14) 0.00689(16) -0.00750(17)
Cl5 0.0561(13) 0.0236(9) 0.0143(8) 0.0023(7) 0.0088(8) -0.0095(8)
O5 0.038(3) 0.028(3) 0.053(4) 0.016(3) 0.004(3) -0.001(3)
Ce6 0.0390(3) 0.0209(2) 0.01562(18) 0.00499(15) 0.00930(17) -0.00510(17)
Cl6 0.0480(12) 0.0452(12) 0.0254(9) 0.0119(9) 0.0133(9) 0.0122(10)
O6 0.042(4) 0.038(4) 0.043(4) 0.003(3) 0.014(3) 0.000(3)
Ce7 0.0482(3) 0.0228(2) 0.01167(18) 0.00279(15) 0.00549(17) -0.00455(19)
Cl7 0.0385(11) 0.0348(10) 0.0234(9) 0.0090(8) 0.0076(8) 0.0017(8)
O7 0.064(4) 0.028(3) 0.025(3) 0.009(2) 0.019(3) 0.000(3)
C7 0.057(6) 0.028(4) 0.029(4) 0.009(3) 0.011(4) 0.006(4)
Cl8 0.0510(12) 0.0244(9) 0.0197(8) 0.0086(7) 0.0056(8) -0.0093(8)
O8 0.068(5) 0.049(4) 0.043(4) 0.027(3) 0.002(3) -0.011(4)
C8 0.058(6) 0.033(5) 0.053(6) 0.011(4) 0.002(5) 0.014(5)
Cl9 0.0422(11) 0.0224(9) 0.0157(7) 0.0042(6) 0.0077(7) -0.0057(8)
O9 0.047(4) 0.034(3) 0.029(3) 0.013(3) -0.002(3) -0.009(3)
C9 0.130(16) 0.085(12) 0.146(18) 0.050(12) 0.022(13) 0.040(11)
Cl10 0.0434(11) 0.0207(9) 0.0175(8) 0.0042(6) 0.0077(7) -0.0043(8)
O10 0.048(4) 0.038(3) 0.026(3) 0.014(3) 0.016(3) 0.004(3)
C10 0.050(5) 0.031(5) 0.029(4) 0.004(3) 0.013(4) 0.006(4)
Cl11 0.0483(12) 0.0237(9) 0.0200(8) 0.0069(7) 0.0044(8) -0.0105(8)
O11 0.041(3) 0.040(3) 0.027(3) 0.019(3) 0.012(2) 0.006(3)
C11 0.062(7) 0.060(7) 0.067(8) 0.018(6) 0.031(6) 0.011(6)
Cl12 0.0454(12) 0.0257(10) 0.0428(12) 0.0101(9) 0.0084(9) -0.0046(9)
O12 0.053(4) 0.025(3) 0.029(3) 0.002(2) -0.002(3) -0.002(3)
C12 0.098(13) 0.103(13) 0.18(2) 0.057(14) 0.078(13) 0.042(11)
Cl13 0.0698(15) 0.0299(10) 0.0243(9) -0.0013(8) 0.0217(10) -0.0126(10)
O13 0.071(5) 0.038(4) 0.147(9) 0.047(5) 0.069(6) 0.014(4)
C13 0.056(8) 0.062(8) 0.129(13) 0.056(9) -0.011(8) -0.010(6)
Cl14 0.0480(12) 0.0228(9) 0.0307(9) 0.0070(7) 0.0198(9) -0.0050(8)
O14 0.064(4) 0.035(3) 0.020(3) 0.013(2) 0.016(3) -0.003(3)
C14 0.082(11) 0.131(16) 0.105(13) 0.050(12) 0.012(9) 0.050(11)
Cl15 0.0525(12) 0.0235(9) 0.0162(8) 0.0021(7) 0.0132(8) -0.0102(8)
O15 0.043(4) 0.041(4) 0.029(3) 0.003(3) 0.003(3) -0.002(3)
Cl16 0.0495(11) 0.0230(9) 0.0127(7) 0.0042(6) 0.0070(7) -0.0062(8)
O16 0.061(4) 0.031(3) 0.050(4) 0.009(3) -0.003(3) 0.008(3)
C16 0.054(7) 0.062(7) 0.071(8) 0.019(6) 0.022(6) 0.005(6)
Cl17 0.0516(12) 0.0246(9) 0.0156(8) 0.0019(7) 0.0117(8) -0.0116(8)
O17 0.119(9) 0.121(9) 0.054(6) 0.020(6) -0.002(6) 0.016(7)
C17 0.069(9) 0.132(15) 0.114(13) 0.035(11) 0.055(9) 0.046(10)
Cl18 0.0418(10) 0.0228(9) 0.0119(7) 0.0031(6) 0.0069(7) -0.0057(7)
O18 0.165(12) 0.069(7) 0.081(7) 0.015(6) 0.039(7) -0.006(7)
C18 0.123(18) 0.135(19) 0.26(3) 0.02(2) 0.12(2) 0.013(15)
Cl19 0.0405(11) 0.0362(11) 0.0303(10) 0.0157(8) 0.0112(8) 0.0007(9)
O19 0.184(8) 0.037(3) 0.078(4) 0.003(3) 0.045(4) -0.027(4)
Cl22 0.184(8) 0.037(3) 0.078(4) 0.003(3) 0.045(4) -0.027(4)
C19 0.091(9) 0.058(7) 0.051(6) 0.027(6) 0.037(6) 0.021(6)
Cl20 0.0410(11) 0.0307(10) 0.0258(9) 0.0102(8) 0.0104(8) 0.0010(8)
O20 0.132(7) 0.037(4) 0.018(3) 0.002(3) 0.018(4) -0.025(4)
C20 0.107(11) 0.065(8) 0.042(6) 0.013(6) 0.010(6) 0.031(8)
Cl21 0.0571(13) 0.0284(10) 0.0165(8) 0.0042(7) 0.0123(8) -0.0060(9)
C21 0.095(10) 0.055(7) 0.074(9) 0.005(6) 0.028(8) 0.032(7)
C22 0.066(8) 0.085(9) 0.062(7) 0.059(7) -0.013(6) -0.023(7)
C23 0.089(13) 0.097(14) 0.22(3) 0.081(16) -0.070(15) -0.010(11)
C24 0.17(2) 0.16(2) 0.16(2) 0.06(2) 0.022(19) 0.07(2)
C25 0.048(5) 0.034(5) 0.035(5) 0.010(4) 0.003(4) -0.002(4)
C26 0.24(3) 0.18(2) 0.102(16) 0.061(16) 0.075(18) 0.12(2)
C28 0.20(2) 0.18(2) 0.074(10) 0.083(12) 0.088(12) 0.147(18)
C30 0.25(3) 0.116(17) 0.14(2) 0.055(15) 0.09(2) 0.108(19)
C31 0.070(7) 0.060(7) 0.042(6) 0.024(5) 0.022(5) 0.021(6)
C32 0.095(11) 0.119(13) 0.096(12) 0.078(11) 0.047(9) 0.053(10)
C33 0.096(12) 0.110(14) 0.117(15) 0.042(12) 0.040(11) 0.030(11)
C34 0.042(5) 0.033(5) 0.031(4) 0.009(4) 0.001(4) -0.005(4)
C35 0.078(9) 0.070(8) 0.055(7) 0.011(6) 0.027(6) 0.027(7)
C36 0.107(13) 0.116(14) 0.104(13) 0.003(11) 0.021(11) 0.062(12)
C40 0.074(7) 0.050(6) 0.030(5) 0.019(4) 0.026(5) 0.004(5)
C41 0.103(12) 0.077(10) 0.074(9) 0.033(8) 0.009(8) 0.021(9)
C42 0.142(18) 0.137(18) 0.106(15) 0.051(13) 0.031(13) 0.055(15)
C43 0.097(10) 0.046(7) 0.047(6) 0.015(5) -0.008(6) -0.001(6)
C44 0.15(2) 0.23(3) 0.075(12) -0.035(14) -0.030(12) 0.15(2)
C45 0.13(2) 0.21(3) 0.28(4) 0.10(3) 0.02(3) 0.05(2)
C46 0.093(10) 0.063(8) 0.068(9) 0.013(7) -0.013(8) 0.019(8)
C47 0.147(18) 0.146(18) 0.146(18) 0.073(15) 0.085(16) 0.093(16)
C48 0.19(3) 0.29(4) 0.22(3) 0.08(3) 0.12(3) 0.12(3)
C49 0.112(13) 0.116(14) 0.057(9) 0.031(9) 0.020(8) 0.016(11)
C50 0.121(14) 0.148(16) 0.040(7) 0.040(9) 0.014(8) 0.035(12)
C51 0.14(2) 0.22(3) 0.112(18) 0.051(19) 0.009(15) 0.01(2)

loop_
_atom_type_symbol
_atom_type_description
_atom_type_scat_dispersion_real
_atom_type_scat_dispersion_imag
_atom_type_scat_source
C C 0.0033 0.0016 'International Tables Vol C Tables 4.2.6.8 and 6.1.1.4'
H H 0.0000 0.0000 'International Tables Vol C Tables 4.2.6.8 and 6.1.1.4'
O O 0.0106 0.0060 'International Tables Vol C Tables 4.2.6.8 and 6.1.1.4'
Cl Cl 0.1484 0.1585 'International Tables Vol C Tables 4.2.6.8 and 6.1.1.4'
Ce Ce -0.2486 2.6331 'International Tables Vol C Tables 4.2.6.8 and 6.1.1.4'

loop_
_geom_angle_atom_site_label_1
_geom_angle_atom_site_label_2
_geom_angle_atom_site_label_3
_geom_angle
_geom_angle_site_symmetry_1
_geom_angle_site_symmetry_3
O2 Ce1 O1 136.56(18) . .
O2 Ce1 Cl1 92.70(19) . .
O1 Ce1 Cl1 98.03(19) . .
O2 Ce1 Cl4 97.57(17) . .
O1 Ce1 Cl4 96.80(16) . .
Cl1 Ce1 Cl4 145.55(7) . .
O2 Ce1 Cl2 148.51(14) . .
O1 Ce1 Cl2 74.90(14) . .
Cl1 Ce1 Cl2 81.49(10) . .
Cl4 Ce1 Cl2 72.65(7) . .
O2 Ce1 Cl3 75.83(14) . .
O1 Ce1 Cl3 147.58(14) . .
Cl1 Ce1 Cl3 78.19(9) . .
Cl4 Ce1 Cl3 72.69(6) . .
Cl2 Ce1 Cl3 72.69(7) . .
O2 Ce1 Cl5 72.50(15) . .
O1 Ce1 Cl5 73.96(15) . .
Cl1 Ce1 Cl5 143.23(7) . .
Cl4 Ce1 Cl5 70.99(5) . .
Cl2 Ce1 Cl5 128.04(8) . .
Cl3 Ce1 Cl5 127.22(7) . .
O2 Ce1 Cl10 71.83(14) . .
O1 Ce1 Cl10 71.49(14) . .
Cl1 Ce1 Cl10 72.91(7) . .
Cl4 Ce1 Cl10 141.50(5) . .
Cl2 Ce1 Cl10 133.77(6) . .
Cl3 Ce1 Cl10 134.91(6) . .
Cl5 Ce1 Cl10 70.52(5) . .
C1 O1 Ce1 136.4(8) . .
C2 C1 O1 123(2) . .
O3 Ce2 O4 70.5(2) . .
O3 Ce2 Cl8 76.01(14) . .
O4 Ce2 Cl8 73.46(14) . .
O3 Ce2 Cl6 72.65(14) . .
O4 Ce2 Cl6 142.40(15) . .
Cl8 Ce2 Cl6 104.53(7) . .
O3 Ce2 Cl7 140.80(14) . .
O4 Ce2 Cl7 72.01(15) . .
Cl8 Ce2 Cl7 103.75(6) . .
Cl6 Ce2 Cl7 141.01(6) . .
O3 Ce2 Cl5 135.27(14) . .
O4 Ce2 Cl5 131.88(15) . .
Cl8 Ce2 Cl5 76.34(5) . .
Cl6 Ce2 Cl5 81.19(7) . .
Cl7 Ce2 Cl5 80.02(6) . .
O3 Ce2 Cl9 74.08(14) . .
O4 Ce2 Cl9 75.51(14) . .
Cl8 Ce2 Cl9 142.46(5) . .
Cl6 Ce2 Cl9 87.65(6) . .
Cl7 Ce2 Cl9 86.01(6) . .
Cl5 Ce2 Cl9 141.15(5) . .
O3 Ce2 Cl10 129.94(14) . .
O4 Ce2 Cl10 130.95(14) . .
Cl8 Ce2 Cl10 146.21(5) . .
Cl6 Ce2 Cl10 70.90(6) . .
Cl7 Ce2 Cl10 70.63(6) . .
Cl5 Ce2 Cl10 69.87(5) . .
Cl9 Ce2 Cl10 71.31(5) . .
Ce7 Cl2 Ce1 93.89(7) 2_666 .
C4 O2 Ce1 132.2(9) . .
C1 C2 C3 108(2) . .
O6 Ce3 O5 135.5(2) . .
O6 Ce3 O19 106.3(2) . .
O5 Ce3 O19 79.9(2) . .
O6 Ce3 Cl12 148.92(15) . .
O5 Ce3 Cl12 74.19(14) . .
O19 Ce3 Cl12 85.44(14) . .
O6 Ce3 Cl9 78.14(16) . .
O5 Ce3 Cl9 72.15(15) . .
O19 Ce3 Cl9 141.79(14) . .
Cl12 Ce3 Cl9 110.55(6) . .
O6 Ce3 Cl11 81.12(15) . .
O5 Ce3 Cl11 120.42(16) . .
O19 Ce3 Cl11 143.21(13) . .
Cl12 Ce3 Cl11 73.13(6) . .
Cl9 Ce3 Cl11 74.77(5) . .
O6 Ce3 Cl13 78.17(16) . .
O5 Ce3 Cl13 143.76(15) . .
O19 Ce3 Cl13 76.57(16) . .
Cl12 Ce3 Cl13 76.79(7) . .
Cl9 Ce3 Cl13 139.70(7) . .
Cl11 Ce3 Cl13 69.71(6) . .
O6 Ce3 Cl10 68.88(15) . .
O5 Ce3 Cl10 71.24(14) . .
O19 Ce3 Cl10 73.25(11) . .
Cl12 Ce3 Cl10 141.88(6) . .
Cl9 Ce3 Cl10 73.39(5) . .
Cl11 Ce3 Cl10 139.80(6) . .
Cl13 Ce3 Cl10 125.86(6) . .
Ce7 Cl3 Ce1 92.96(7) 2_666 .
C7 O3 Ce2 128.4(5) . .
O9 Ce4 O7 74.7(2) . .
O9 Ce4 O8 146.1(2) . .
O7 Ce4 O8 125.2(2) . .
O9 Ce4 Cl13 108.86(17) . .
O7 Ce4 Cl13 140.21(14) . .
O8 Ce4 Cl13 74.44(19) . .
O9 Ce4 Cl14 80.93(15) . .
O7 Ce4 Cl14 74.92(14) . .
O8 Ce4 Cl14 79.24(17) . .
Cl13 Ce4 Cl14 144.56(6) . .
O9 Ce4 Cl12 142.54(15) . .
O7 Ce4 Cl12 78.36(16) . .
O8 Ce4 Cl12 71.38(17) . .
Cl13 Ce4 Cl12 76.90(7) . .
Cl14 Ce4 Cl12 116.44(7) . .
O9 Ce4 Cl15 73.05(15) . .
O7 Ce4 Cl15 136.81(15) . .
O8 Ce4 Cl15 74.80(18) . .
Cl13 Ce4 Cl15 78.14(6) . .
Cl14 Ce4 Cl15 72.31(6) . .
Cl12 Ce4 Cl15 142.15(6) . .
O9 Ce4 Cl11 75.45(14) . .
O7 Ce4 Cl11 72.87(14) . .
O8 Ce4 Cl11 133.48(16) . .
Cl13 Ce4 Cl11 70.10(6) . .
Cl14 Ce4 Cl11 143.99(6) . .
Cl12 Ce4 Cl11 72.03(6) . .
Cl15 Ce4 Cl11 124.14(6) . .
Ce1 Cl4 Ce7 93.20(6) . 2_666
C10 O4 Ce2 132.5(5) . .
C5 C4 O2 118.5(19) . .
O11 Ce5 O10 136.86(18) . .
O11 Ce5 Cl17 72.49(14) . .
O10 Ce5 Cl17 75.25(14) . .
O11 Ce5 Cl16 116.21(14) . .
O10 Ce5 Cl16 81.81(14) . .
Cl17 Ce5 Cl16 75.73(5) . .
O11 Ce5 Cl14 143.42(14) . .
O10 Ce5 Cl14 75.74(14) . .
Cl17 Ce5 Cl14 143.29(6) . .
Cl16 Ce5 Cl14 78.32(6) . .
O11 Ce5 Cl15 78.41(15) . .
O10 Ce5 Cl15 111.47(14) . .
Cl17 Ce5 Cl15 140.18(5) . .
Cl16 Ce5 Cl15 142.97(5) . .
Cl14 Ce5 Cl15 72.36(6) . .
O11 Ce5 Cl16 73.68(13) . 2
O10 Ce5 Cl16 147.53(13) . 2
Cl17 Ce5 Cl16 114.75(6) . 2
Cl16 Ce5 Cl16 71.90(7) . 2
Cl14 Ce5 Cl16 80.48(6) . 2
Cl15 Ce5 Cl16 81.26(5) . 2
O11 Ce5 Cl18 74.60(13) . .
O10 Ce5 Cl18 69.27(13) . .
Cl17 Ce5 Cl18 73.51(5) . .
Cl16 Ce5 Cl18 142.02(5) . .
Cl14 Ce5 Cl18 115.72(6) . .
Cl15 Ce5 Cl18 72.95(5) . .
Cl16 Ce5 Cl18 142.36(6) 2 .
Ce2 Cl5 Ce1 113.63(6) . .
C13 O5 Ce3 132.1(7) . .
C6 C5 C4 132(3) . .
O12 Ce6 O13 70.3(2) . .
O12 Ce6 O14 71.30(19) . .
O13 Ce6 O14 70.5(3) . .
O12 Ce6 Cl21 142.90(15) . .
O13 Ce6 Cl21 95.4(2) . .
O14 Ce6 Cl21 71.65(14) . .
O12 Ce6 Cl20 81.04(16) . .
O13 Ce6 Cl20 141.12(19) . .
O14 Ce6 Cl20 75.86(16) . .
Cl21 Ce6 Cl20 91.91(6) . .
O12 Ce6 Cl19 126.84(15) . .
O13 Ce6 Cl19 75.35(19) . .
O14 Ce6 Cl19 131.34(15) . .
Cl21 Ce6 Cl19 78.35(6) . .
Cl20 Ce6 Cl19 143.41(6) . .
O12 Ce6 Cl17 74.01(15) . .
O13 Ce6 Cl17 107.2(3) . .
O14 Ce6 Cl17 143.74(14) . .
Cl21 Ce6 Cl17 142.62(6) . .
Cl20 Ce6 Cl17 88.75(6) . .
Cl19 Ce6 Cl17 79.09(6) . .
O12 Ce6 Cl18 135.39(16) . .
O13 Ce6 Cl18 148.04(18) . .
O14 Ce6 Cl18 129.44(14) . .
Cl21 Ce6 Cl18 73.14(5) . .
Cl20 Ce6 Cl18 70.27(6) . .
Cl19 Ce6 Cl18 73.16(6) . .
Cl17 Ce6 Cl18 71.99(5) . .
C16 O6 Ce3 130.7(6) . .
O20 Ce7 O15 103.8(3) . .
O20 Ce7 O16 84.1(3) . .
O15 Ce7 O16 138.0(2) . .
O20 Ce7 Cl2 79.60(19) . 2_666
O15 Ce7 Cl2 146.49(14) . 2_666
O16 Ce7 Cl2 75.26(16) . 2_666
O20 Ce7 Cl21 142.67(17) . .
O15 Ce7 Cl21 78.48(16) . .
O16 Ce7 Cl21 71.76(17) . .
Cl2 Ce7 Cl21 119.14(8) 2_666 .
O20 Ce7 Cl3 76.7(2) . 2_666
O15 Ce7 Cl3 74.91(15) . 2_666
O16 Ce7 Cl3 145.70(16) . 2_666
Cl2 Ce7 Cl3 73.51(8) 2_666 2_666
Cl21 Ce7 Cl3 137.35(7) . 2_666
O20 Ce7 Cl4 143.60(15) . 2_666
O15 Ce7 Cl4 87.00(15) . 2_666
O16 Ce7 Cl4 111.07(19) . 2_666
Cl2 Ce7 Cl4 73.19(7) 2_666 2_666
Cl21 Ce7 Cl4 73.18(6) . 2_666
Cl3 Ce7 Cl4 72.72(6) 2_666 2_666
O20 Ce7 Cl18 71.63(15) . .
O15 Ce7 Cl18 70.25(14) . .
O16 Ce7 Cl18 73.63(17) . .
Cl2 Ce7 Cl18 139.23(6) 2_666 .
Cl21 Ce7 Cl18 74.43(5) . .
Cl3 Ce7 Cl18 124.63(6) 2_666 .
Cl4 Ce7 Cl18 143.44(6) 2_666 .
C19 O7 Ce4 130.8(6) . .
O3 C7 C8 111.9(7) . .
C22 O8 Ce4 136.9(6) . .
C7 C8 C9 109.9(11) . .
Ce3 Cl9 Ce2 111.55(6) . .
C25 O9 Ce4 141.1(5) . .
Ce3 Cl10 Ce1 150.29(7) . .
Ce3 Cl10 Ce2 103.73(5) . .
Ce1 Cl10 Ce2 105.98(5) . .
C28 O10 Ce5 131.8(7) . .
O4 C10 C11 111.8(8) . .
Ce3 Cl11 Ce4 91.66(6) . .
C31 O11 Ce5 132.2(6) . .
C10 C11 C12 108.0(10) . .
Ce3 Cl12 Ce4 93.65(7) . .
C34 O12 Ce6 133.4(5) . .
Ce4 Cl13 Ce3 93.32(6) . .
C37 O13 Ce6 123.4(10) . .
O5 C13 C14 113.5(12) . .
Ce4 Cl14 Ce5 108.34(7) . .
C40 O14 Ce6 128.3(5) . .
C15 C14 C13 117.4(19) . .
Ce5 Cl15 Ce4 106.45(6) . .
C43 O15 Ce7 130.0(7) . .
Ce5 Cl16 Ce5 108.10(7) . 2
C46 O16 Ce7 135.0(7) . .
O6 C16 C17 111.5(11) . .
Ce5 Cl17 Ce6 112.02(6) . .
C18 C17 C16 108.9(15) . .
Ce7 Cl18 Ce5 155.29(7) . .
Ce7 Cl18 Ce6 100.87(5) . .
Ce5 Cl18 Ce6 102.46(5) . .
O7 C19 C20 115.5(11) . .
C19 C20 C21 112.9(12) . .
Ce6 Cl21 Ce7 111.17(6) . .
O8 C22 C23 109.8(11) . .
C24 C23 C22 118(2) . .
C26 C25 O9 115.7(11) . .
C25 C26 C27 129(3) . .
C29 C28 O10 126.6(19) . .
C28 C29 C30 123(3) . .
O11 C31 C32 115.1(11) . .
C31 C32 C33 111.8(13) . .
O12 C34 C35 112.0(8) . .
C36 C35 C34 114.4(12) . .
O13 C37 C38 81.0(17) . .
C39 C38 C37 69(2) . .
O14 C40 C41 113.8(9) . .
C40 C41 C42 111.0(13) . .
O15 C43 C44 109.7(12) . .
C45 C44 C43 116(2) . .
O16 C46 C47 111.7(14) . .
C46 C47 C48 109.5(18) . .
C50 C49 O17 113.2(15) . .
C49 C50 C51 111.7(18) . .
C53 C52 O18 112(2) . .
C52 C53 C54 109(2) . .

loop_
_geom_bond_atom_site_label_1
_geom_bond_atom_site_label_2
_geom_bond_distance
_geom_bond_site_symmetry_2
Ce1 O2 2.474(7) .
Ce1 O1 2.485(6) .
Ce1 Cl1 2.792(3) .
Ce1 Cl4 2.869(2) .
Ce1 Cl2 2.880(2) .
Ce1 Cl3 2.885(2) .
Ce1 Cl5 2.9130(19) .
Ce1 Cl10 2.9820(18) .
O1 C1 1.434(18) .
C1 C2 1.31(3) .
Ce2 O3 2.509(5) .
Ce2 O4 2.534(6) .
Ce2 Cl8 2.8061(19) .
Ce2 Cl6 2.830(2) .
Ce2 Cl7 2.839(2) .
Ce2 Cl5 2.8641(18) .
Ce2 Cl9 2.8673(18) .
Ce2 Cl10 3.0727(18) .
Cl2 Ce7 2.835(2) 2_666
O2 C4 1.431(19) .
C2 C3 1.55(4) .
Ce3 O6 2.496(7) .
Ce3 O5 2.523(6) .
Ce3 O19 2.631(7) .
Ce3 Cl12 2.838(2) .
Ce3 Cl9 2.8567(18) .
Ce3 Cl11 2.8976(19) .
Ce3 Cl13 2.899(2) .
Ce3 Cl10 2.9435(18) .
Cl3 Ce7 2.874(2) 2_666
O3 C7 1.442(10) .
Ce4 O9 2.467(6) .
Ce4 O7 2.500(6) .
Ce4 O8 2.515(7) .
Ce4 Cl13 2.843(2) .
Ce4 Cl14 2.8472(19) .
Ce4 Cl12 2.887(2) .
Ce4 Cl15 2.915(2) .
Ce4 Cl11 2.9242(19) .
Cl4 Ce7 2.8776(19) 2_666
O4 C10 1.432(10) .
C4 C5 1.41(3) .
Ce5 O11 2.467(6) .
Ce5 O10 2.512(6) .
Ce5 Cl17 2.8440(18) .
Ce5 Cl16 2.8785(18) .
Ce5 Cl14 2.879(2) .
Ce5 Cl15 2.8806(19) .
Ce5 Cl16 2.8808(19) 2
Ce5 Cl18 2.9823(17) .
O5 C13 1.438(14) .
C5 C6 1.21(3) .
Ce6 O12 2.479(6) .
Ce6 O13 2.480(7) .
Ce6 O14 2.574(6) .
Ce6 Cl21 2.8113(19) .
Ce6 Cl20 2.813(2) .
Ce6 Cl19 2.845(2) .
Ce6 Cl17 2.8522(18) .
Ce6 Cl18 3.0750(18) .
O6 C16 1.441(13) .
Ce7 O20 2.477(7) .
Ce7 O15 2.488(7) .
Ce7 O16 2.498(7) .
Ce7 Cl2 2.835(2) 2_666
Ce7 Cl21 2.837(2) .
Ce7 Cl3 2.874(2) 2_666
Ce7 Cl4 2.8776(19) 2_666
Ce7 Cl18 2.9692(17) .
O7 C19 1.414(13) .
C7 C8 1.484(14) .
O8 C22 1.442(13) .
C8 C9 1.543(18) .
O9 C25 1.447(11) .
O10 C28 1.436(15) .
C10 C11 1.485(14) .
O11 C31 1.441(12) .
C11 C12 1.545(19) .
O12 C34 1.426(11) .
O13 C37 1.57(2) .
C13 C14 1.52(2) .
O14 C40 1.451(12) .
C14 C15 1.39(3) .
O15 C43 1.453(13) .
Cl16 Ce5 2.8809(19) 2
O16 C46 1.422(14) .
C16 C17 1.518(18) .
O17 C49 1.438(18) .
C17 C18 1.52(2) .
O18 C52 1.55(2) .
C19 C20 1.434(16) .
C20 C21 1.562(17) .
C22 C23 1.63(3) .
C23 C24 1.32(3) .
C25 C26 1.41(2) .
C26 C27 1.437(18) .
C28 C29 1.24(3) .
C29 C30 1.52(3) .
C31 C32 1.459(18) .
C32 C33 1.48(2) .
C34 C35 1.504(14) .
C35 C36 1.436(19) .
C37 C38 1.581(18) .
C38 C39 1.476(19) .
C40 C41 1.460(17) .
C41 C42 1.53(2) .
C43 C44 1.57(3) .
C44 C45 1.40(3) .
C46 C47 1.51(2) .
C47 C48 1.55(3) .
C49 C50 1.42(2) .
C50 C51 1.55(3) .
C52 C53 1.36(3) .
C53 C54 1.57(4) .
